data_4029700
loop_
_publ_author_name
'Kumar, Sandeep'
'Pratap, Ramendra'
'Kumar, Abhinav'
'Kumar, Brijesh'
'Tandon, Vishnu K.'
'Ram, Vishnu Ji'

_publ_section_title
;
 Direct alkenylation of indolin-2-ones by
 6-aryl-4-methylthio-2H-pyran-2-one-3-carbonitriles: a novel approach.
;
_journal_name_full 'Beilstein journal of organic chemistry'
_journal_page_first 809
_journal_page_last 817
_journal_paper_doi 10.3762/bjoc.9.92
_journal_volume 9
_journal_year 2013
_chemical_formula_sum 'C42 H38 N4 O3 S3'
_chemical_formula_weight 742.94
_chemical_name_systematic
;
 ?
;
_space_group_IT_number 14
_symmetry_cell_setting monoclinic
_symmetry_space_group_name_Hall '-P 2ybc'
_symmetry_space_group_name_H-M 'P 1 21/c 1'
_atom_sites_solution_hydrogens geom
_atom_sites_solution_primary direct
_atom_sites_solution_secondary difmap
_audit_creation_method SHELXL-97
_cell_angle_alpha 90.00
_cell_angle_beta 92.088(3)
_cell_angle_gamma 90.00
_cell_formula_units_Z 4
_cell_length_a 19.5001(9)
_cell_length_b 8.4923(3)
_cell_length_c 22.8927(8)
_cell_measurement_reflns_used 8747
_cell_measurement_temperature 298(2)
_cell_measurement_theta_max 29.1495
_cell_measurement_theta_min 2.9814
_cell_volume 3788.5(3)
_computing_cell_refinement
;
CrysAlisPro, Agilent Technologies,
Version 1.171.34.49 (release 20-01-2011 CrysAlis171 .NET)
(compiled Jan 20 2011,15:58:25)
;
_computing_data_collection
;
CrysAlisPro, Agilent Technologies,
Version 1.171.34.49 (release 20-01-2011 CrysAlis171 .NET)
(compiled Jan 20 2011,15:58:25)
;
_computing_data_reduction
;
CrysAlisPro, Agilent Technologies,
Version 1.171.34.49 (release 20-01-2011 CrysAlis171 .NET)
(compiled Jan 20 2011,15:58:25)
;
_computing_structure_refinement 'SHELXL-97 (Sheldrick, 1997)'
_computing_structure_solution 'SHELXS-97 (Sheldrick, 1997)'
_diffrn_ambient_temperature 298(2)
_diffrn_detector_area_resol_mean 15.9853
_diffrn_measured_fraction_theta_full 0.896
_diffrn_measured_fraction_theta_max 0.896
_diffrn_measurement_device_type 'Xcalibur, Sapphire3'
_diffrn_measurement_method '\w scans'
_diffrn_radiation_monochromator graphite
_diffrn_radiation_source 'fine-focus sealed tube'
_diffrn_radiation_type MoK\a
_diffrn_radiation_wavelength 0.71073
_diffrn_reflns_av_R_equivalents 0.0258
_diffrn_reflns_av_sigmaI/netI 0.0300
_diffrn_reflns_limit_h_max 26
_diffrn_reflns_limit_h_min -24
_diffrn_reflns_limit_k_max 11
_diffrn_reflns_limit_k_min -11
_diffrn_reflns_limit_l_max 29
_diffrn_reflns_limit_l_min -31
_diffrn_reflns_number 37984
_diffrn_reflns_theta_full 29.21
_diffrn_reflns_theta_max 29.21
_diffrn_reflns_theta_min 2.99
_diffrn_standards_number 39416
_exptl_absorpt_coefficient_mu 0.241
_exptl_absorpt_correction_T_max 0.9580
_exptl_absorpt_correction_T_min 0.9335
_exptl_absorpt_correction_type multi-scan
_exptl_absorpt_process_details
;
CrysAlisPro, Agilent Technologies,
Version 1.171.34.49 (release 20-01-2011 CrysAlis171 .NET)
(compiled Jan 20 2011,15:58:25)
Empirical absorption correction using spherical harmonics,
 implemented in SCALE3 ABSPACK scaling algorithm.
;
_exptl_crystal_colour yellow
_exptl_crystal_density_diffrn 1.303
_exptl_crystal_density_method 'not measured'
_exptl_crystal_description needle
_exptl_crystal_F_000 1560
_exptl_crystal_size_max 0.29
_exptl_crystal_size_mid 0.20
_exptl_crystal_size_min 0.18
_refine_diff_density_max 0.564
_refine_diff_density_min -0.706
_refine_diff_density_rms 0.054
_refine_ls_extinction_method none
_refine_ls_goodness_of_fit_ref 1.107
_refine_ls_hydrogen_treatment mixed
_refine_ls_matrix_type full
_refine_ls_number_parameters 483
_refine_ls_number_reflns 9203
_refine_ls_number_restraints 1
_refine_ls_restrained_S_all 1.109
_refine_ls_R_factor_all 0.1048
_refine_ls_R_factor_gt 0.0797
_refine_ls_shift/su_max 0.000
_refine_ls_shift/su_mean 0.000
_refine_ls_structure_factor_coef Fsqd
_refine_ls_weighting_details 'calc w=1/[\s^2^(Fo^2^)+(0.0806P)^2^+3.3224P] where P=(Fo^2^+2Fc^2^)/3'
_refine_ls_weighting_scheme calc
_refine_ls_wR_factor_gt 0.1919
_refine_ls_wR_factor_ref 0.2065
_reflns_number_gt 7037
_reflns_number_total 9203
_reflns_threshold_expression >2sigma(I)
_cod_data_source_file 1860-5397-9-92-S3.cif
_cod_data_source_block rpvjs-08
_cod_database_code 4029700

loop_
_symmetry_equiv_pos_as_xyz
'x, y, z'
'-x, y+1/2, -z+1/2'
'-x, -y, -z'
'x, -y-1/2, z-1/2'

loop_
_atom_site_label
_atom_site_type_symbol
_atom_site_fract_x
_atom_site_fract_y
_atom_site_fract_z
_atom_site_U_iso_or_equiv
_atom_site_adp_type
_atom_site_occupancy
_atom_site_symmetry_multiplicity
_atom_site_calc_flag
_atom_site_refinement_flags
_atom_site_disorder_assembly
_atom_site_disorder_group
S3 S 0.3061 0.4213 -0.2103 0.0641(3) Uani 0.948(2) 1 d PD A 1
S3A S 0.2727 0.4306 -0.1574 0.0641(3) Uani 0.052(2) 1 d PD A 2
S2 S 0.51361(6) 0.0255(2) -0.18516(6) 0.0975(4) Uani 1 1 d . . .
S1 S -0.05424(6) 0.3985(2) 0.31170(5) 0.1006(5) Uani 1 1 d . . .
O1 O -0.06780(10) 0.0848(3) 0.03611(10) 0.0550(6) Uani 1 1 d . . .
N3 N 0.21529(12) -0.0657(3) -0.05175(10) 0.0406(5) Uani 1 1 d . . .
O2 O 0.19103(10) -0.2558(3) -0.11896(9) 0.0517(5) Uani 1 1 d . . .
N1 N 0.04198(11) 0.1649(3) 0.04534(11) 0.0409(5) Uani 1 1 d . . .
N2 N -0.04482(12) 0.2947(3) 0.09375(11) 0.0427(6) Uani 1 1 d . . .
N4 N 0.30229(12) -0.2145(3) -0.09320(11) 0.0413(5) Uani 1 1 d . . .
O3 O 0.33835(16) 0.5578(4) -0.18063(15) 0.0905(9) Uani 1 1 d . . .
C12 C 0.09851(14) 0.4160(3) 0.19622(12) 0.0387(6) Uani 1 1 d . . .
C5 C 0.08671(13) 0.2958(3) 0.04023(11) 0.0349(5) Uani 1 1 d . . .
C26 C 0.31806(13) -0.0216(3) 0.01065(11) 0.0357(5) Uani 1 1 d . . .
C6 C 0.09584(13) 0.4046(3) 0.08519(11) 0.0338(5) Uani 1 1 d . . .
C25 C 0.24805(13) -0.0489(3) 0.00464(11) 0.0362(6) Uani 1 1 d . . .
C7 C 0.06275(13) 0.3850(3) 0.14228(11) 0.0332(5) Uani 1 1 d . . .
C27 C 0.36123(13) 0.0014(3) -0.04071(11) 0.0355(5) Uani 1 1 d . . .
C8 C -0.00615(13) 0.3421(3) 0.14471(12) 0.0372(6) Uani 1 1 d . . .
C33 C 0.41808(15) 0.2479(3) 0.00263(12) 0.0437(6) Uani 1 1 d . . .
C31 C 0.40182(14) -0.0979(4) -0.13308(12) 0.0420(6) Uani 1 1 d . . .
H31 H 0.3974 -0.1689 -0.1639 0.050 Uiso 1 1 calc R . .
C40 C 0.23397(13) -0.1822(3) -0.08946(11) 0.0377(6) Uani 1 1 d . . .
C28 C 0.41269(13) 0.1189(3) -0.04152(12) 0.0406(6) Uani 1 1 d . . .
C20 C -0.02519(13) 0.1782(3) 0.05759(12) 0.0396(6) Uani 1 1 d . . .
C21 C 0.34743(15) -0.0201(3) 0.06742(12) 0.0433(6) Uani 1 1 d . . .
H21 H 0.3945 -0.0055 0.0726 0.052 Uiso 1 1 calc R . .
C32 C 0.35519(12) -0.1005(3) -0.08839(11) 0.0364(6) Uani 1 1 d . . .
C18 C 0.21899(14) 0.3450(3) 0.17240(12) 0.0416(6) Uani 1 1 d . . .
H18 H 0.2020 0.2622 0.1496 0.050 Uiso 1 1 calc R . .
C13 C 0.17366(14) 0.4437(3) 0.20024(12) 0.0387(6) Uani 1 1 d . . .
C24 C 0.20824(15) -0.0624(3) 0.05380(13) 0.0446(7) Uani 1 1 d . . .
H24 H 0.1610 -0.0747 0.0491 0.053 Uiso 1 1 calc R . .
C1 C 0.13818(15) 0.5341(3) 0.07499(12) 0.0417(6) Uani 1 1 d . . .
H1 H 0.1433 0.6118 0.1034 0.050 Uiso 1 1 calc R . .
C30 C 0.45431(14) 0.0099(4) -0.13132(13) 0.0476(7) Uani 1 1 d . . .
C4 C 0.12226(15) 0.3103(4) -0.01108(12) 0.0469(7) Uani 1 1 d . . .
H4 H 0.1166 0.2347 -0.0403 0.056 Uiso 1 1 calc R . .
C11 C 0.06286(16) 0.4173(4) 0.24779(13) 0.0524(8) Uani 1 1 d . . .
H11 H 0.0862 0.4409 0.2828 0.063 Uiso 1 1 calc R . .
C9 C -0.04057(15) 0.3444(4) 0.19644(13) 0.0475(7) Uani 1 1 d . . .
H9 H -0.0870 0.3190 0.1963 0.057 Uiso 1 1 calc R . .
C23 C 0.23795(17) -0.0577(4) 0.10856(14) 0.0542(8) Uani 1 1 d . . .
H23 H 0.2109 -0.0664 0.1411 0.065 Uiso 1 1 calc R . .
C14 C 0.20081(16) 0.5664(4) 0.23400(14) 0.0540(8) Uani 1 1 d . . .
H14 H 0.1715 0.6335 0.2533 0.065 Uiso 1 1 calc R . .
C29 C 0.45878(15) 0.1195(4) -0.08651(13) 0.0469(7) Uani 1 1 d . . .
H29 H 0.4933 0.1950 -0.0865 0.056 Uiso 1 1 calc R . .
C34 C 0.47982(17) 0.2819(4) 0.03163(13) 0.0522(8) Uani 1 1 d . . .
H34 H 0.5183 0.2207 0.0248 0.063 Uiso 1 1 calc R . .
C38 C 0.36191(18) 0.3426(4) 0.01337(16) 0.0584(8) Uani 1 1 d . . .
H38 H 0.3199 0.3212 -0.0055 0.070 Uiso 1 1 calc R . .
C3 C 0.16529(18) 0.4346(4) -0.01898(14) 0.0560(8) Uani 1 1 d . . .
H3 H 0.1898 0.4422 -0.0530 0.067 Uiso 1 1 calc R . .
C2 C 0.17234(17) 0.5488(4) 0.02370(14) 0.0526(8) Uani 1 1 d . . .
H2 H 0.2002 0.6358 0.0178 0.063 Uiso 1 1 calc R . .
C22 C 0.30826(17) -0.0398(4) 0.11583(13) 0.0532(8) Uani 1 1 d . . .
H22 H 0.3289 -0.0411 0.1531 0.064 Uiso 1 1 calc R . .
C10 C -0.00662(17) 0.3843(5) 0.24798(14) 0.0549(8) Uani 1 1 d . . .
C16 C 0.31443(18) 0.4912(5) 0.21113(17) 0.0676(10) Uani 1 1 d . . .
H16 H 0.3616 0.5077 0.2145 0.081 Uiso 1 1 calc R . .
C35 C 0.4848(2) 0.4059(4) 0.07067(15) 0.0648(10) Uani 1 1 d . . .
H35 H 0.5265 0.4267 0.0902 0.078 Uiso 1 1 calc R . .
C36 C 0.4289(2) 0.4988(5) 0.08087(17) 0.0717(11) Uani 1 1 d . . .
H36 H 0.4326 0.5817 0.1073 0.086 Uiso 1 1 calc R . .
C17 C 0.28873(16) 0.3682(4) 0.17813(14) 0.0538(8) Uani 1 1 d . . .
H17 H 0.3185 0.3005 0.1596 0.065 Uiso 1 1 calc R . .
C37 C 0.3675(2) 0.4687(5) 0.05186(18) 0.0715(11) Uani 1 1 d . . .
H37 H 0.3297 0.5327 0.0580 0.086 Uiso 1 1 calc R . .
C15 C 0.27076(18) 0.5895(5) 0.23905(17) 0.0672(10) Uani 1 1 d . . .
H15 H 0.2883 0.6723 0.2616 0.081 Uiso 1 1 calc R . .
C41 C 0.2181(3) 0.4676(6) -0.2198(2) 0.1017(17) Uani 1 1 d . . .
H41A H 0.2126 0.5519 -0.2476 0.153 Uiso 1 1 calc R A 1
H41B H 0.2005 0.4996 -0.1831 0.153 Uiso 1 1 calc R A 1
H41C H 0.1936 0.3766 -0.2340 0.153 Uiso 1 1 calc R A 1
C19 C -0.0011(3) 0.3106(7) 0.36368(18) 0.1004(16) Uani 1 1 d . . .
H19A H -0.0227 0.3121 0.4007 0.151 Uiso 1 1 calc R . .
H19B H 0.0415 0.3669 0.3668 0.151 Uiso 1 1 calc R . .
H19C H 0.0074 0.2035 0.3526 0.151 Uiso 1 1 calc R . .
C39 C 0.5105(3) -0.1443(9) -0.2201(3) 0.127(2) Uani 1 1 d . . .
H39A H 0.5427 -0.1430 -0.2509 0.191 Uiso 1 1 calc R . .
H39B H 0.4651 -0.1607 -0.2365 0.191 Uiso 1 1 calc R . .
H39C H 0.5221 -0.2280 -0.1934 0.191 Uiso 1 1 calc R . .
C42 C 0.2953(3) 0.2700(7) -0.1591(3) 0.120(2) Uani 1 1 d . . .
H42A H 0.3393 0.2269 -0.1477 0.180 Uiso 1 1 calc R A 1
H42B H 0.2669 0.1888 -0.1763 0.180 Uiso 1 1 calc R A 1
H42C H 0.2738 0.3117 -0.1254 0.180 Uiso 1 1 calc R A 1
H1A H 0.0489(15) 0.095(4) 0.0246(13) 0.037(8) Uiso 1 1 d . . .
H3A H 0.1756(17) -0.056(4) -0.0528(13) 0.043(9) Uiso 1 1 d . . .
H4A H 0.3077(14) -0.286(3) -0.1165(12) 0.031(7) Uiso 1 1 d . . .
H2A H -0.0856(17) 0.290(4) 0.0987(13) 0.043(8) Uiso 1 1 d . . .

loop_
_atom_site_aniso_label
_atom_site_aniso_U_11
_atom_site_aniso_U_22
_atom_site_aniso_U_33
_atom_site_aniso_U_23
_atom_site_aniso_U_13
_atom_site_aniso_U_12
S3 0.0814(7) 0.0547(5) 0.0571(5) -0.0147(4) 0.0137(5) 0.0093(5)
S3A 0.0814(7) 0.0547(5) 0.0571(5) -0.0147(4) 0.0137(5) 0.0093(5)
S2 0.0727(7) 0.1377(12) 0.0834(8) 0.0001(8) 0.0207(6) -0.0276(7)
S1 0.0688(7) 0.1707(14) 0.0632(6) -0.0022(7) 0.0165(5) 0.0005(8)
O1 0.0302(10) 0.0614(13) 0.0732(14) -0.0356(11) -0.0008(9) -0.0059(9)
N3 0.0250(11) 0.0478(14) 0.0487(13) -0.0093(10) -0.0023(9) -0.0025(10)
O2 0.0340(10) 0.0693(14) 0.0519(12) -0.0226(11) 0.0018(8) -0.0160(10)
N1 0.0319(12) 0.0394(13) 0.0515(14) -0.0206(11) 0.0008(10) -0.0020(10)
N2 0.0258(11) 0.0511(14) 0.0511(14) -0.0189(11) -0.0015(10) -0.0013(10)
N4 0.0342(12) 0.0417(13) 0.0480(13) -0.0152(11) 0.0030(10) -0.0059(10)
O3 0.082(2) 0.0801(19) 0.110(2) -0.0390(17) 0.0104(17) 0.0004(16)
C12 0.0336(13) 0.0405(14) 0.0419(14) -0.0079(11) -0.0001(11) -0.0017(11)
C5 0.0301(12) 0.0351(13) 0.0393(13) -0.0043(10) -0.0041(10) -0.0003(10)
C26 0.0327(13) 0.0330(13) 0.0415(14) -0.0024(11) 0.0017(10) -0.0060(10)
C6 0.0294(12) 0.0331(13) 0.0386(13) -0.0026(10) -0.0025(10) -0.0013(10)
C25 0.0356(14) 0.0314(13) 0.0417(14) -0.0062(10) 0.0013(10) -0.0041(10)
C7 0.0321(12) 0.0295(12) 0.0380(13) -0.0071(10) 0.0007(10) -0.0015(10)
C27 0.0278(12) 0.0381(13) 0.0404(14) 0.0010(11) -0.0030(10) -0.0029(10)
C8 0.0319(13) 0.0352(13) 0.0445(14) -0.0092(11) -0.0004(10) -0.0010(10)
C33 0.0436(15) 0.0417(15) 0.0458(15) 0.0034(12) 0.0014(12) -0.0147(12)
C31 0.0331(13) 0.0553(17) 0.0374(14) -0.0014(12) -0.0016(10) -0.0025(12)
C40 0.0312(13) 0.0429(14) 0.0391(13) -0.0030(11) 0.0018(10) -0.0096(11)
C28 0.0319(13) 0.0427(15) 0.0468(15) 0.0053(12) -0.0053(11) -0.0068(11)
C20 0.0313(13) 0.0414(14) 0.0456(15) -0.0123(12) -0.0029(11) -0.0014(11)
C21 0.0422(15) 0.0467(16) 0.0405(14) -0.0038(12) -0.0045(11) -0.0099(12)
C32 0.0261(12) 0.0414(14) 0.0413(14) 0.0011(11) -0.0034(10) -0.0032(10)
C18 0.0414(15) 0.0419(15) 0.0412(14) -0.0031(12) 0.0001(11) -0.0015(12)
C13 0.0388(14) 0.0384(14) 0.0385(14) -0.0045(11) -0.0060(11) -0.0020(11)
C24 0.0387(15) 0.0444(15) 0.0512(16) -0.0117(13) 0.0098(12) -0.0096(12)
C1 0.0461(16) 0.0322(13) 0.0466(15) -0.0015(11) -0.0025(12) -0.0054(11)
C30 0.0325(14) 0.0650(19) 0.0452(16) 0.0095(14) 0.0025(11) -0.0042(13)
C4 0.0500(17) 0.0502(17) 0.0405(15) -0.0090(13) 0.0023(12) -0.0012(13)
C11 0.0425(16) 0.076(2) 0.0389(15) -0.0147(15) -0.0006(12) -0.0004(15)
C9 0.0339(14) 0.0568(18) 0.0522(17) -0.0078(14) 0.0063(12) -0.0071(13)
C23 0.059(2) 0.0580(19) 0.0467(17) -0.0105(14) 0.0180(14) -0.0135(15)
C14 0.0437(17) 0.0599(19) 0.0578(18) -0.0203(15) -0.0087(14) -0.0004(14)
C29 0.0367(15) 0.0528(17) 0.0509(16) 0.0075(14) -0.0006(12) -0.0130(13)
C34 0.0510(18) 0.0504(17) 0.0546(18) 0.0081(14) -0.0069(14) -0.0163(14)
C38 0.0488(18) 0.0547(19) 0.072(2) -0.0072(17) 0.0038(15) -0.0100(15)
C3 0.064(2) 0.060(2) 0.0451(16) 0.0062(15) 0.0155(15) -0.0011(16)
C2 0.0597(19) 0.0394(16) 0.0592(19) 0.0097(14) 0.0094(15) -0.0084(14)
C22 0.060(2) 0.0595(19) 0.0396(15) -0.0036(14) -0.0013(13) -0.0105(16)
C10 0.0461(17) 0.076(2) 0.0438(15) -0.0074(15) 0.0122(13) -0.0032(16)
C16 0.0401(18) 0.087(3) 0.075(2) -0.006(2) -0.0051(16) -0.0106(18)
C35 0.072(2) 0.064(2) 0.058(2) -0.0033(17) -0.0067(17) -0.0342(19)
C36 0.092(3) 0.056(2) 0.068(2) -0.0147(18) 0.020(2) -0.032(2)
C17 0.0422(16) 0.064(2) 0.0551(18) -0.0001(16) 0.0037(13) 0.0075(15)
C37 0.073(3) 0.058(2) 0.086(3) -0.0147(19) 0.021(2) -0.0129(19)
C15 0.052(2) 0.065(2) 0.082(3) -0.0226(19) -0.0183(18) -0.0102(17)
C41 0.109(4) 0.100(4) 0.094(3) -0.038(3) -0.035(3) 0.038(3)
C19 0.110(4) 0.130(4) 0.061(2) -0.005(3) 0.017(2) -0.029(3)
C39 0.089(4) 0.172(6) 0.123(4) -0.024(4) 0.056(3) -0.008(4)
C42 0.144(5) 0.098(4) 0.118(4) 0.035(3) -0.003(4) 0.030(4)

loop_
_atom_type_symbol
_atom_type_description
_atom_type_scat_dispersion_real
_atom_type_scat_dispersion_imag
_atom_type_scat_source
C C 0.0033 0.0016 'International Tables Vol C Tables 4.2.6.8 and 6.1.1.4'
H H 0.0000 0.0000 'International Tables Vol C Tables 4.2.6.8 and 6.1.1.4'
N N 0.0061 0.0033 'International Tables Vol C Tables 4.2.6.8 and 6.1.1.4'
O O 0.0106 0.0060 'International Tables Vol C Tables 4.2.6.8 and 6.1.1.4'
S S 0.1246 0.1234 'International Tables Vol C Tables 4.2.6.8 and 6.1.1.4'

loop_
_geom_angle_atom_site_label_1
_geom_angle_atom_site_label_2
_geom_angle_atom_site_label_3
_geom_angle
O3 S3 C42 109.1(3)
O3 S3 C41 106.1(2)
C42 S3 C41 96.1(3)
C42 S3A O3 110.2(3)
C42 S3A C41 108.7(3)
O3 S3A C41 93.9(2)
C39 S2 C30 105.4(2)
C19 S1 C10 102.8(2)
C40 N3 C25 121.4(2)
C40 N3 H3A 110(2)
C25 N3 H3A 116(2)
C20 N1 C5 123.6(2)
C20 N1 H1A 112(2)
C5 N1 H1A 115(2)
C20 N2 C8 123.6(2)
C20 N2 H2A 111(2)
C8 N2 H2A 113(2)
C40 N4 C32 124.6(2)
C40 N4 H4A 109.8(19)
C32 N4 H4A 116.6(19)
S3 O3 S3A 50.03(10)
C11 C12 C7 119.6(2)
C11 C12 C13 118.0(2)
C7 C12 C13 122.4(2)
C6 C5 C4 120.8(2)
C6 C5 N1 121.5(2)
C4 C5 N1 117.8(2)
C25 C26 C21 117.5(2)
C25 C26 C27 121.9(2)
C21 C26 C27 120.6(2)
C5 C6 C1 117.3(2)
C5 C6 C7 121.9(2)
C1 C6 C7 120.8(2)
C26 C25 C24 120.6(2)
C26 C25 N3 120.9(2)
C24 C25 N3 118.5(2)
C8 C7 C12 117.2(2)
C8 C7 C6 120.9(2)
C12 C7 C6 121.9(2)
C32 C27 C28 117.8(2)
C32 C27 C26 120.3(2)
C28 C27 C26 121.7(2)
C9 C8 C7 121.9(2)
C9 C8 N2 116.5(2)
C7 C8 N2 121.5(2)
C34 C33 C38 118.2(3)
C34 C33 C28 121.1(3)
C38 C33 C28 120.6(3)
C30 C31 C32 119.7(3)
C30 C31 H31 120.2
C32 C31 H31 120.2
O2 C40 N4 120.7(3)
O2 C40 N3 121.5(2)
N4 C40 N3 117.8(2)
C29 C28 C27 119.3(3)
C29 C28 C33 117.9(2)
C27 C28 C33 122.8(2)
O1 C20 N1 120.3(2)
O1 C20 N2 120.7(2)
N1 C20 N2 119.0(2)
C22 C21 C26 121.7(3)
C22 C21 H21 119.2
C26 C21 H21 119.2
C31 C32 C27 121.7(2)
C31 C32 N4 116.5(2)
C27 C32 N4 121.7(2)
C17 C18 C13 120.9(3)
C17 C18 H18 119.6
C13 C18 H18 119.6
C18 C13 C14 118.1(3)
C18 C13 C12 121.3(2)
C14 C13 C12 120.6(3)
C23 C24 C25 120.6(3)
C23 C24 H24 119.7
C25 C24 H24 119.7
C2 C1 C6 121.3(3)
C2 C1 H1 119.3
C6 C1 H1 119.3
C31 C30 C29 119.8(3)
C31 C30 S2 123.3(2)
C29 C30 S2 116.9(2)
C3 C4 C5 120.6(3)
C3 C4 H4 119.7
C5 C4 H4 119.7
C10 C11 C12 121.4(3)
C10 C11 H11 119.3
C12 C11 H11 119.3
C10 C9 C8 120.4(3)
C10 C9 H9 119.8
C8 C9 H9 119.8
C24 C23 C22 120.0(3)
C24 C23 H23 120.0
C22 C23 H23 120.0
C15 C14 C13 120.6(3)
C15 C14 H14 119.7
C13 C14 H14 119.7
C30 C29 C28 121.4(3)
C30 C29 H29 119.3
C28 C29 H29 119.3
C35 C34 C33 120.6(3)
C35 C34 H34 119.7
C33 C34 H34 119.7
C33 C38 C37 121.0(3)
C33 C38 H38 119.5
C37 C38 H38 119.5
C4 C3 C2 119.7(3)
C4 C3 H3 120.1
C2 C3 H3 120.1
C1 C2 C3 120.1(3)
C1 C2 H2 120.0
C3 C2 H2 120.0
C21 C22 C23 119.5(3)
C21 C22 H22 120.3
C23 C22 H22 120.3
C9 C10 C11 119.2(3)
C9 C10 S1 118.4(2)
C11 C10 S1 122.3(2)
C15 C16 C17 120.0(3)
C15 C16 H16 120.0
C17 C16 H16 120.0
C36 C35 C34 120.6(3)
C36 C35 H35 119.7
C34 C35 H35 119.7
C37 C36 C35 119.7(3)
C37 C36 H36 120.1
C35 C36 H36 120.1
C16 C17 C18 120.1(3)
C16 C17 H17 120.0
C18 C17 H17 120.0
C36 C37 C38 119.8(4)
C36 C37 H37 120.1
C38 C37 H37 120.1
C16 C15 C14 120.3(3)
C16 C15 H15 119.8
C14 C15 H15 119.8
S3 C41 S3A 46.47(11)
S3 C41 H41A 109.5
S3A C41 H41A 135.5
S3 C41 H41B 109.5
S3A C41 H41B 64.5
H41A C41 H41B 109.5
S3 C41 H41C 109.5
S3A C41 H41C 114.0
H41A C41 H41C 109.5
H41B C41 H41C 109.5
S1 C19 H19A 109.5
S1 C19 H19B 109.5
H19A C19 H19B 109.5
S1 C19 H19C 109.5
H19A C19 H19C 109.5
H19B C19 H19C 109.5
S2 C39 H39A 109.5
S2 C39 H39B 109.5
H39A C39 H39B 109.5
S2 C39 H39C 109.5
H39A C39 H39C 109.5
H39B C39 H39C 109.5
S3A C42 S3 50.77(16)
S3A C42 H42A 128.9
S3 C42 H42A 109.5
S3A C42 H42B 121.5
S3 C42 H42B 109.5
H42A C42 H42B 109.5
S3A C42 H42C 58.9
S3 C42 H42C 109.5
H42A C42 H42C 109.5
H42B C42 H42C 109.5

loop_
_geom_bond_atom_site_label_1
_geom_bond_atom_site_label_2
_geom_bond_distance
S3 O3 1.473(3)
S3 C42 1.757(5)
S3 C41 1.765(5)
S3A C42 1.434(6)
S3A O3 1.772(3)
S3A C41 1.779(4)
S2 C39 1.649(7)
S2 C30 1.726(3)
S1 C19 1.719(5)
S1 C10 1.762(3)
O1 C20 1.238(3)
N3 C40 1.371(4)
N3 C25 1.426(3)
N3 H3A 0.78(3)
O2 C40 1.227(3)
N1 C20 1.354(3)
N1 C5 1.420(3)
N1 H1A 0.78(3)
N2 C20 1.354(3)
N2 C8 1.424(3)
N2 H2A 0.81(3)
N4 C40 1.366(3)
N4 C32 1.416(3)
N4 H4A 0.82(3)
C12 C11 1.392(4)
C12 C7 1.421(4)
C12 C13 1.484(4)
C5 C6 1.390(3)
C5 C4 1.391(4)
C26 C25 1.387(4)
C26 C21 1.401(4)
C26 C27 1.484(4)
C6 C1 1.400(4)
C6 C7 1.488(4)
C25 C24 1.395(4)
C7 C8 1.395(3)
C27 C32 1.395(4)
C27 C28 1.416(4)
C8 C9 1.382(4)
C33 C34 1.384(4)
C33 C38 1.388(5)
C33 C28 1.492(4)
C31 C30 1.373(4)
C31 C32 1.394(4)
C31 H31 0.9300
C28 C29 1.391(4)
C21 C22 1.379(4)
C21 H21 0.9300
C18 C17 1.376(4)
C18 C13 1.390(4)
C18 H18 0.9300
C13 C14 1.390(4)
C24 C23 1.362(4)
C24 H24 0.9300
C1 C2 1.377(4)
C1 H1 0.9300
C30 C29 1.385(4)
C4 C3 1.364(4)
C4 H4 0.9300
C11 C10 1.384(4)
C11 H11 0.9300
C9 C10 1.374(4)
C9 H9 0.9300
C23 C22 1.383(5)
C23 H23 0.9300
C14 C15 1.379(5)
C14 H14 0.9300
C29 H29 0.9300
C34 C35 1.383(5)
C34 H34 0.9300
C38 C37 1.389(5)
C38 H38 0.9300
C3 C2 1.380(5)
C3 H3 0.9300
C2 H2 0.9300
C22 H22 0.9300
C16 C15 1.367(5)
C16 C17 1.373(5)
C16 H16 0.9300
C35 C36 1.373(6)
C35 H35 0.9300
C36 C37 1.372(6)
C36 H36 0.9300
C17 H17 0.9300
C37 H37 0.9300
C15 H15 0.9300
C41 H41A 0.9600
C41 H41B 0.9600
C41 H41C 0.9600
C19 H19A 0.9600
C19 H19B 0.9600
C19 H19C 0.9600
C39 H39A 0.9600
C39 H39B 0.9600
C39 H39C 0.9600
C42 H42A 0.9600
C42 H42B 0.9600
C42 H42C 0.9600

loop_
_geom_torsion_atom_site_label_1
_geom_torsion_atom_site_label_2
_geom_torsion_atom_site_label_3
_geom_torsion_atom_site_label_4
_geom_torsion
C42 S3 O3 S3A -41.6(2)
C41 S3 O3 S3A 60.9(2)
C42 S3A O3 S3 55.0(3)
C41 S3A O3 S3 -56.64(17)
C20 N1 C5 C6 55.9(4)
C20 N1 C5 C4 -125.2(3)
C4 C5 C6 C1 4.4(4)
N1 C5 C6 C1 -176.7(2)
C4 C5 C6 C7 -175.1(3)
N1 C5 C6 C7 3.8(4)
C21 C26 C25 C24 4.7(4)
C27 C26 C25 C24 -176.8(3)
C21 C26 C25 N3 -174.6(2)
C27 C26 C25 N3 3.9(4)
C40 N3 C25 C26 59.9(4)
C40 N3 C25 C24 -119.4(3)
C11 C12 C7 C8 -6.0(4)
C13 C12 C7 C8 172.5(2)
C11 C12 C7 C6 171.1(3)
C13 C12 C7 C6 -10.4(4)
C5 C6 C7 C8 -45.3(4)
C1 C6 C7 C8 135.3(3)
C5 C6 C7 C12 137.7(3)
C1 C6 C7 C12 -41.7(4)
C25 C26 C27 C32 -46.7(4)
C21 C26 C27 C32 131.7(3)
C25 C26 C27 C28 137.7(3)
C21 C26 C27 C28 -43.8(4)
C12 C7 C8 C9 6.3(4)
C6 C7 C8 C9 -170.8(3)
C12 C7 C8 N2 -174.2(2)
C6 C7 C8 N2 8.7(4)
C20 N2 C8 C9 -126.6(3)
C20 N2 C8 C7 54.0(4)
C32 N4 C40 O2 145.2(3)
C32 N4 C40 N3 -34.9(4)
C25 N3 C40 O2 139.1(3)
C25 N3 C40 N4 -40.7(4)
C32 C27 C28 C29 -5.8(4)
C26 C27 C28 C29 169.8(3)
C32 C27 C28 C33 171.4(3)
C26 C27 C28 C33 -12.9(4)
C34 C33 C28 C29 -52.4(4)
C38 C33 C28 C29 124.1(3)
C34 C33 C28 C27 130.3(3)
C38 C33 C28 C27 -53.2(4)
C5 N1 C20 O1 145.9(3)
C5 N1 C20 N2 -34.4(4)
C8 N2 C20 O1 140.4(3)
C8 N2 C20 N1 -39.4(4)
C25 C26 C21 C22 -2.1(4)
C27 C26 C21 C22 179.4(3)
C30 C31 C32 C27 -1.6(4)
C30 C31 C32 N4 179.8(3)
C28 C27 C32 C31 5.9(4)
C26 C27 C32 C31 -169.8(2)
C28 C27 C32 N4 -175.6(2)
C26 C27 C32 N4 8.7(4)
C40 N4 C32 C31 -128.0(3)
C40 N4 C32 C27 53.5(4)
C17 C18 C13 C14 0.0(4)
C17 C18 C13 C12 -177.6(3)
C11 C12 C13 C18 131.1(3)
C7 C12 C13 C18 -47.4(4)
C11 C12 C13 C14 -46.4(4)
C7 C12 C13 C14 135.0(3)
C26 C25 C24 C23 -3.7(4)
N3 C25 C24 C23 175.6(3)
C5 C6 C1 C2 -3.4(4)
C7 C6 C1 C2 176.1(3)
C32 C31 C30 C29 -2.7(4)
C32 C31 C30 S2 -178.6(2)
C39 S2 C30 C31 -20.0(4)
C39 S2 C30 C29 164.0(3)
C6 C5 C4 C3 -2.0(4)
N1 C5 C4 C3 179.1(3)
C7 C12 C11 C10 2.0(5)
C13 C12 C11 C10 -176.6(3)
C7 C8 C9 C10 -2.4(5)
N2 C8 C9 C10 178.1(3)
C25 C24 C23 C22 -0.2(5)
C18 C13 C14 C15 0.6(5)
C12 C13 C14 C15 178.2(3)
C31 C30 C29 C28 2.7(5)
S2 C30 C29 C28 178.9(2)
C27 C28 C29 C30 1.7(4)
C33 C28 C29 C30 -175.7(3)
C38 C33 C34 C35 0.7(4)
C28 C33 C34 C35 177.3(3)
C34 C33 C38 C37 0.5(5)
C28 C33 C38 C37 -176.2(3)
C5 C4 C3 C2 -1.6(5)
C6 C1 C2 C3 0.0(5)
C4 C3 C2 C1 2.6(5)
C26 C21 C22 C23 -1.6(5)
C24 C23 C22 C21 2.8(5)
C8 C9 C10 C11 -1.9(5)
C8 C9 C10 S1 175.7(3)
C12 C11 C10 C9 2.1(5)
C12 C11 C10 S1 -175.5(3)
C19 S1 C10 C9 138.4(3)
C19 S1 C10 C11 -44.0(4)
C33 C34 C35 C36 -0.7(5)
C34 C35 C36 C37 -0.3(6)
C15 C16 C17 C18 1.0(6)
C13 C18 C17 C16 -0.8(5)
C35 C36 C37 C38 1.4(6)
C33 C38 C37 C36 -1.5(6)
C17 C16 C15 C14 -0.4(6)
C13 C14 C15 C16 -0.4(6)
O3 S3 C41 S3A -66.94(19)
C42 S3 C41 S3A 45.0(2)
C42 S3A C41 S3 -65.5(3)
O3 S3A C41 S3 47.44(12)
O3 S3A C42 S3 -42.78(18)
C41 S3A C42 S3 58.8(2)
O3 S3 C42 S3A 54.2(2)
C41 S3 C42 S3A -55.2(2)
